data_4512687
loop_
_publ_author_name
'Manna, Paulami'
'Das, Samar K.'

_publ_section_title
;
 Perceptive Approach in Assessing Rigidity versus Flexibility in the
 Construction of Diverse Metal--Organic Coordination Networks: Synthesis,
 Structure, and Magnetism
;
_journal_issue 3
_journal_name_full 'Crystal Growth &amp; Design'
_journal_page_first 1407
_journal_paper_doi 10.1021/cg501787m
_journal_volume 15
_journal_year 2015
_chemical_formula_moiety 'C34 H38 Co N4 O5'
_chemical_formula_sum 'C34 H38 Co N4 O5'
_chemical_formula_weight 641.61
_chemical_name_systematic
; 
 ? 
;
_space_group_IT_number 2
_symmetry_cell_setting triclinic
_symmetry_space_group_name_Hall '-P 1'
_symmetry_space_group_name_H-M 'P -1'
_atom_sites_solution_hydrogens geom
_atom_sites_solution_primary direct
_atom_sites_solution_secondary difmap
_audit_creation_method SHELXL-97
_cell_angle_alpha 69.158(2)
_cell_angle_beta 85.313(3)
_cell_angle_gamma 74.516(3)
_cell_formula_units_Z 2
_cell_length_a 9.9119(16)
_cell_length_b 12.190(2)
_cell_length_c 15.309(3)
_cell_measurement_reflns_used 6698
_cell_measurement_temperature 293(2)
_cell_measurement_theta_max 25.91
_cell_measurement_theta_min 2.44
_cell_volume 1665.8(5)
_computing_cell_refinement 'Bruker SMART'
_computing_data_collection 'Bruker SMART'
_computing_data_reduction 'Bruker SAINT'
_computing_molecular_graphics 'Bruker SHELXTL'
_computing_publication_material 'Bruker SHELXTL'
_computing_structure_refinement 'SHELXL-97 (Sheldrick, 1997)'
_computing_structure_solution 'SHELXS-97 (Sheldrick, 1990)'
_diffrn_ambient_temperature 293(2)
_diffrn_measured_fraction_theta_full 0.979
_diffrn_measured_fraction_theta_max 0.979
_diffrn_radiation_monochromator graphite
_diffrn_radiation_source 'fine-focus sealed tube'
_diffrn_radiation_type MoK\a
_diffrn_radiation_wavelength 0.71073
_diffrn_reflns_av_R_equivalents 0.0291
_diffrn_reflns_av_sigmaI/netI 0.0418
_diffrn_reflns_limit_h_max 12
_diffrn_reflns_limit_h_min -12
_diffrn_reflns_limit_k_max 14
_diffrn_reflns_limit_k_min -13
_diffrn_reflns_limit_l_max 18
_diffrn_reflns_limit_l_min -18
_diffrn_reflns_number 13733
_diffrn_reflns_theta_full 26.01
_diffrn_reflns_theta_max 26.01
_diffrn_reflns_theta_min 1.42
_exptl_absorpt_coefficient_mu 0.560
_exptl_absorpt_correction_T_max 0.9207
_exptl_absorpt_correction_T_min 0.8499
_exptl_absorpt_correction_type multi-scan
_exptl_absorpt_process_details 'Bruker SAINT'
_exptl_crystal_colour Blue
_exptl_crystal_density_diffrn 1.279
_exptl_crystal_density_method 'not measured'
_exptl_crystal_description Block
_exptl_crystal_F_000 674
_exptl_crystal_size_max 0.30
_exptl_crystal_size_mid 0.20
_exptl_crystal_size_min 0.15
_refine_diff_density_max 1.281
_refine_diff_density_min -0.286
_refine_diff_density_rms 0.099
_refine_ls_extinction_method none
_refine_ls_goodness_of_fit_ref 1.089
_refine_ls_hydrogen_treatment none
_refine_ls_matrix_type full
_refine_ls_number_parameters 405
_refine_ls_number_reflns 6418
_refine_ls_number_restraints 0
_refine_ls_restrained_S_all 1.089
_refine_ls_R_factor_all 0.0967
_refine_ls_R_factor_gt 0.0819
_refine_ls_shift/su_max 0.004
_refine_ls_shift/su_mean 0.000
_refine_ls_structure_factor_coef Fsqd
_refine_ls_weighting_details 'calc w=1/[\s^2^(Fo^2^)+(0.1371P)^2^+0.9702P] where P=(Fo^2^+2Fc^2^)/3'
_refine_ls_weighting_scheme calc
_refine_ls_wR_factor_gt 0.2219
_refine_ls_wR_factor_ref 0.2348
_reflns_number_gt 5249
_reflns_number_total 6418
_reflns_threshold_expression >2sigma(I)
_cod_data_source_file cg501787m_si_002.cif
_cod_data_source_block Compound-1
_cod_depositor_comments
;
The following automatic conversions were performed:

'_symmetry_cell_setting' value 'Triclinic' changed to 'triclinic'
according to
/usr/data/users/saulius/crontab/automatic-downloads/rss-feeds/ACS/lib/dictionaries/cif_core.dic
dictionary named 'cif_core.dic' version 2.4.2 from 2011-04-26.

Automatic conversion script
Id: cif_fix_values 3008 2015-01-20 13:52:24Z robertas 

 Adding full bibliography for 4512687--4512690.cif.
;
_cod_original_sg_symbol_H-M P-1
_cod_database_code 4512687

loop_
_symmetry_equiv_pos_as_xyz
'x, y, z'
'-x, -y, -z'

loop_
_atom_site_label
_atom_site_type_symbol
_atom_site_fract_x
_atom_site_fract_y
_atom_site_fract_z
_atom_site_U_iso_or_equiv
_atom_site_adp_type
_atom_site_occupancy
_atom_site_symmetry_multiplicity
_atom_site_calc_flag
_atom_site_refinement_flags
Co1 Co 0.26396(5) 0.69502(5) 0.12593(4) 0.0473(2) Uani 1 1 d .
O1 O 0.3399(3) 0.7676(3) 0.1997(3) 0.0688(9) Uani 1 1 d .
O3 O 1.1217(4) 0.6363(4) 0.2146(3) 0.0806(11) Uani 1 1 d .
O4 O 1.0433(7) 0.5793(5) 0.1153(4) 0.1158(17) Uani 1 1 d .
O2 O 0.4926(4) 0.7999(4) 0.0865(3) 0.0833(11) Uani 1 1 d .
N1 N 0.4048(4) 0.5453(3) 0.1198(2) 0.0536(9) Uani 1 1 d .
N2 N 0.4982(5) 0.3561(4) 0.1324(3) 0.0654(10) Uani 1 1 d .
N3 N 0.1752(4) 0.8262(3) 0.0072(2) 0.0504(8) Uani 1 1 d .
N4 N 0.0204(4) 0.9334(3) -0.1054(2) 0.0511(8) Uani 1 1 d .
C17 C -0.0137(4) 0.9963(4) -0.4508(3) 0.0483(9) Uani 1 1 d .
C12 C 0.0624(4) 0.8293(4) -0.0346(3) 0.0514(10) Uani 1 1 d .
H12 H 0.0179 0.7666 -0.0169 0.062 Uiso 1 1 calc R
C30 C 0.7475(4) 0.6728(4) 0.2474(3) 0.0516(10) Uani 1 1 d .
H30A H 0.7931 0.7318 0.2046 0.062 Uiso 1 1 calc R
H30B H 0.7101 0.6361 0.2114 0.062 Uiso 1 1 calc R
C11 C 0.2046(5) 0.9355(4) -0.0395(3) 0.0562(11) Uani 1 1 d .
H11 H 0.2792 0.9599 -0.0260 0.067 Uiso 1 1 calc R
C21 C 0.4495(5) 0.8021(4) 0.1643(4) 0.0623(12) Uani 1 1 d .
C14 C -0.0695(4) 0.9784(4) -0.2636(3) 0.0536(10) Uani 1 1 d .
C20 C 0.1093(5) 1.0021(4) -0.1079(3) 0.0603(11) Uani 1 1 d .
H20 H 0.1049 1.0804 -0.1491 0.072 Uiso 1 1 calc R
C34 C 1.0489(5) 0.5787(5) 0.1940(4) 0.0697(14) Uani 1 1 d .
C3 C 0.3813(5) 0.4394(5) 0.1356(3) 0.0653(12) Uani 1 1 d .
H3 H 0.2934 0.4240 0.1477 0.078 Uiso 1 1 calc R
C6 C 0.3912(7) 0.1266(6) 0.2965(5) 0.0918(18) Uani 1 1 d .
H6 H 0.3122 0.1451 0.2599 0.110 Uiso 1 1 calc R
C1 C 0.5461(5) 0.5272(5) 0.1056(4) 0.0655(12) Uani 1 1 d .
H1 H 0.5952 0.5863 0.0923 0.079 Uiso 1 1 calc R
C8 C 0.5012(5) 0.0347(4) 0.4497(4) 0.0687(13) Uani 1 1 d .
C16 C 0.0139(6) 0.8842(5) -0.3778(3) 0.0740(15) Uani 1 1 d .
H16 H 0.0499 0.8131 -0.3909 0.089 Uiso 1 1 calc R
C23 C 0.6286(5) 0.7369(5) 0.2945(3) 0.0644(12) Uani 1 1 d .
C13 C -0.1049(5) 0.9690(5) -0.1638(3) 0.0614(12) Uani 1 1 d .
H13A H -0.1622 1.0468 -0.1630 0.074 Uiso 1 1 calc R
H13B H -0.1593 0.9097 -0.1376 0.074 Uiso 1 1 calc R
C19 C -0.0990(6) 1.0885(5) -0.3343(3) 0.0738(15) Uani 1 1 d .
H19 H -0.1371 1.1589 -0.3206 0.089 Uiso 1 1 calc R
C15 C -0.0120(6) 0.8784(5) -0.2864(3) 0.0739(15) Uani 1 1 d .
H15 H 0.0108 0.8031 -0.2388 0.089 Uiso 1 1 calc R
C29 C 0.8563(5) 0.5738(5) 0.3189(4) 0.0727(15) Uani 1 1 d .
C22 C 0.5265(5) 0.8417(5) 0.2222(4) 0.0680(13) Uani 1 1 d .
H22A H 0.4590 0.8866 0.2548 0.082 Uiso 1 1 calc R
H22B H 0.5785 0.8966 0.1812 0.082 Uiso 1 1 calc R
C33 C 0.9707(5) 0.5059(5) 0.2721(4) 0.0815(18) Uani 1 1 d .
H33A H 0.9297 0.4588 0.2474 0.098 Uiso 1 1 calc R
H33B H 1.0386 0.4487 0.3198 0.098 Uiso 1 1 calc R
C18 C -0.0725(6) 1.0960(4) -0.4264(3) 0.0714(14) Uani 1 1 d .
H18 H -0.0956 1.1718 -0.4733 0.086 Uiso 1 1 calc R
C9 C 0.6180(8) 0.0710(8) 0.4076(6) 0.130(3) Uani 1 1 d .
H9 H 0.6961 0.0546 0.4443 0.156 Uiso 1 1 calc R
C31 C 0.6902(6) 0.7957(8) 0.3505(5) 0.106(2) Uani 1 1 d .
H31A H 0.6155 0.8383 0.3807 0.127 Uiso 1 1 calc R
H31B H 0.7375 0.8541 0.3086 0.127 Uiso 1 1 calc R
C24 C 0.5560(5) 0.6441(6) 0.3615(4) 0.094(2) Uani 1 1 d .
H24A H 0.4783 0.6845 0.3911 0.113 Uiso 1 1 calc R
H24B H 0.5196 0.6045 0.3273 0.113 Uiso 1 1 calc R
C32 C 0.7794(6) 0.4846(6) 0.3867(5) 0.112(3) Uani 1 1 d .
H32A H 0.7405 0.4463 0.3527 0.134 Uiso 1 1 calc R
H32B H 0.8451 0.4216 0.4333 0.134 Uiso 1 1 calc R
C28 C 0.9130(6) 0.6343(8) 0.3758(4) 0.102(2) Uani 1 1 d .
H28A H 0.9815 0.5734 0.4215 0.123 Uiso 1 1 calc R
H28B H 0.9591 0.6939 0.3343 0.123 Uiso 1 1 calc R
C5 C 0.5068(6) 0.1598(4) 0.2562(4) 0.0728(14) Uani 1 1 d .
C2 C 0.6023(6) 0.4116(5) 0.1138(4) 0.0729(14) Uani 1 1 d .
H2 H 0.6964 0.3762 0.1078 0.088 Uiso 1 1 calc R
C27 C 0.7951(7) 0.6956(12) 0.4251(5) 0.141(4) Uani 1 1 d .
C26 C 0.7221(9) 0.6023(13) 0.4917(5) 0.189(6) Uani 1 1 d .
H26A H 0.7890 0.5387 0.5371 0.226 Uiso 1 1 calc R
H26B H 0.6488 0.6412 0.5250 0.226 Uiso 1 1 calc R
C25 C 0.6618(7) 0.5505(11) 0.4352(6) 0.146(5) Uani 1 1 d .
C4 C 0.5112(8) 0.2275(5) 0.1526(4) 0.0883(18) Uani 1 1 d .
H4A H 0.5988 0.1924 0.1281 0.106 Uiso 1 1 calc R
H4B H 0.4355 0.2185 0.1215 0.106 Uiso 1 1 calc R
C7 C 0.3885(6) 0.0652(6) 0.3918(5) 0.0892(18) Uani 1 1 d .
H7 H 0.3069 0.0437 0.4175 0.107 Uiso 1 1 calc R
C10 C 0.6224(8) 0.1308(8) 0.3128(6) 0.126(3) Uani 1 1 d .
H10 H 0.7039 0.1519 0.2864 0.151 Uiso 1 1 calc R
O5 O 0.2493(7) 0.2385(9) 0.0036(5) 0.186(3) Uani 1 1 d .
H25 H 0.641(9) 0.503(7) 0.468(6) 0.12(3) Uiso 1 1 d .
H27 H 0.845(10) 0.725(9) 0.475(7) 0.18(4) Uiso 1 1 d .

loop_
_atom_site_aniso_label
_atom_site_aniso_U_11
_atom_site_aniso_U_22
_atom_site_aniso_U_33
_atom_site_aniso_U_23
_atom_site_aniso_U_13
_atom_site_aniso_U_12
Co1 0.0377(3) 0.0553(4) 0.0428(3) -0.0132(2) 0.0009(2) -0.0071(2)
O1 0.0475(18) 0.074(2) 0.090(2) -0.0384(19) -0.0159(17) -0.0063(16)
O3 0.053(2) 0.095(3) 0.083(3) -0.013(2) 0.0150(18) -0.030(2)
O4 0.161(5) 0.103(4) 0.086(3) -0.023(3) 0.016(3) -0.056(3)
O2 0.074(2) 0.087(3) 0.081(3) -0.028(2) -0.020(2) -0.004(2)
N1 0.051(2) 0.056(2) 0.0482(19) -0.0153(16) 0.0048(16) -0.0097(16)
N2 0.075(3) 0.057(2) 0.058(2) -0.0221(18) 0.011(2) -0.006(2)
N3 0.0474(19) 0.056(2) 0.0424(18) -0.0169(16) 0.0009(15) -0.0056(16)
N4 0.0486(19) 0.061(2) 0.0357(17) -0.0158(15) 0.0032(14) -0.0027(16)
C17 0.040(2) 0.059(3) 0.042(2) -0.0119(18) -0.0028(16) -0.0130(18)
C12 0.045(2) 0.054(2) 0.049(2) -0.0176(19) -0.0003(18) -0.0041(18)
C30 0.042(2) 0.054(2) 0.051(2) -0.0055(19) -0.0064(18) -0.0152(18)
C11 0.061(3) 0.063(3) 0.047(2) -0.020(2) 0.004(2) -0.018(2)
C21 0.048(3) 0.048(2) 0.084(4) -0.023(2) -0.022(2) 0.006(2)
C14 0.038(2) 0.072(3) 0.042(2) -0.015(2) -0.0041(16) -0.0044(19)
C20 0.074(3) 0.056(3) 0.043(2) -0.0102(19) 0.002(2) -0.013(2)
C34 0.047(3) 0.063(3) 0.081(4) -0.008(3) 0.009(2) -0.010(2)
C3 0.060(3) 0.067(3) 0.063(3) -0.019(2) 0.012(2) -0.015(2)
C6 0.078(4) 0.110(5) 0.086(4) -0.022(4) -0.006(3) -0.036(4)
C1 0.051(3) 0.072(3) 0.075(3) -0.030(3) 0.007(2) -0.014(2)
C8 0.056(3) 0.056(3) 0.086(4) -0.014(2) 0.000(3) -0.016(2)
C16 0.092(4) 0.065(3) 0.046(2) -0.013(2) -0.001(2) 0.005(3)
C23 0.041(2) 0.093(4) 0.061(3) -0.026(3) -0.003(2) -0.019(2)
C13 0.044(2) 0.082(3) 0.043(2) -0.015(2) -0.0013(18) 0.000(2)
C19 0.104(4) 0.063(3) 0.049(3) -0.023(2) 0.005(3) -0.010(3)
C15 0.085(4) 0.064(3) 0.045(2) -0.003(2) 0.003(2) 0.005(3)
C29 0.039(2) 0.084(4) 0.063(3) 0.012(3) -0.001(2) -0.015(2)
C22 0.050(3) 0.064(3) 0.095(4) -0.035(3) -0.007(2) -0.010(2)
C33 0.044(3) 0.063(3) 0.103(4) 0.009(3) 0.003(3) -0.009(2)
C18 0.113(4) 0.049(3) 0.045(2) -0.009(2) 0.001(3) -0.019(3)
C9 0.082(5) 0.166(8) 0.104(5) 0.028(5) -0.022(4) -0.067(5)
C31 0.059(3) 0.190(8) 0.110(5) -0.102(5) 0.008(3) -0.033(4)
C24 0.040(3) 0.125(5) 0.081(4) 0.002(3) 0.004(2) -0.017(3)
C32 0.049(3) 0.110(5) 0.100(5) 0.048(4) 0.003(3) -0.014(3)
C28 0.046(3) 0.188(7) 0.061(3) -0.034(4) -0.006(2) -0.023(4)
C5 0.079(4) 0.050(3) 0.086(4) -0.025(3) 0.003(3) -0.010(2)
C2 0.060(3) 0.079(4) 0.075(3) -0.033(3) 0.007(3) -0.004(3)
C27 0.056(4) 0.302(13) 0.079(4) -0.089(6) -0.001(3) -0.037(5)
C26 0.067(4) 0.379(18) 0.055(4) -0.020(7) 0.002(3) -0.027(7)
C25 0.054(4) 0.198(10) 0.092(6) 0.056(6) 0.015(4) -0.027(5)
C4 0.115(5) 0.066(3) 0.079(4) -0.031(3) 0.016(3) -0.011(3)
C7 0.061(3) 0.102(5) 0.100(5) -0.018(4) 0.004(3) -0.037(3)
C10 0.079(4) 0.145(7) 0.106(6) 0.024(5) 0.003(4) -0.045(5)
O5 0.132(5) 0.310(10) 0.128(5) -0.041(6) 0.034(4) -0.130(6)

loop_
_atom_type_symbol
_atom_type_description
_atom_type_scat_dispersion_real
_atom_type_scat_dispersion_imag
_atom_type_scat_source
C C 0.0033 0.0016 'International Tables Vol C Tables 4.2.6.8 and 6.1.1.4'
Co Co 0.3494 0.9721 'International Tables Vol C Tables 4.2.6.8 and 6.1.1.4'
N N 0.0061 0.0033 'International Tables Vol C Tables 4.2.6.8 and 6.1.1.4'
O O 0.0106 0.0060 'International Tables Vol C Tables 4.2.6.8 and 6.1.1.4'
H H 0.0000 0.0000 'International Tables Vol C Tables 4.2.6.8 and 6.1.1.4'

loop_
_geom_angle_atom_site_label_1
_geom_angle_atom_site_label_2
_geom_angle_atom_site_label_3
_geom_angle
_geom_angle_site_symmetry_1
_geom_angle_site_symmetry_3
O1 Co1 O3 98.14(17) . 1_455
O1 Co1 N1 110.05(14) . .
O3 Co1 N1 105.57(16) 1_455 .
O1 Co1 N3 109.35(15) . .
O3 Co1 N3 111.51(15) 1_455 .
N1 Co1 N3 119.98(14) . .
C21 O1 Co1 113.2(3) . .
C34 O3 Co1 118.8(4) . 1_655
C3 N1 C1 104.5(4) . .
C3 N1 Co1 126.4(3) . .
C1 N1 Co1 128.9(3) . .
C3 N2 C2 106.7(4) . .
C3 N2 C4 126.3(5) . .
C2 N2 C4 126.8(5) . .
C12 N3 C11 105.3(4) . .
C12 N3 Co1 125.5(3) . .
C11 N3 Co1 128.7(3) . .
C12 N4 C20 106.9(4) . .
C12 N4 C13 125.6(4) . .
C20 N4 C13 127.3(4) . .
C18 C17 C16 116.3(4) . .
C18 C17 C17 122.7(5) . 2_574
C16 C17 C17 120.9(5) . 2_574
N3 C12 N4 111.4(4) . .
N3 C12 H12 124.3 . .
N4 C12 H12 124.3 . .
C23 C30 C29 111.9(4) . .
C23 C30 H30A 109.2 . .
C29 C30 H30A 109.2 . .
C23 C30 H30B 109.2 . .
C29 C30 H30B 109.2 . .
H30A C30 H30B 107.9 . .
C20 C11 N3 109.5(4) . .
C20 C11 H11 125.2 . .
N3 C11 H11 125.2 . .
O2 C21 O1 122.0(5) . .
O2 C21 C22 121.0(5) . .
O1 C21 C22 116.9(5) . .
C15 C14 C19 117.9(4) . .
C15 C14 C13 121.4(4) . .
C19 C14 C13 120.7(4) . .
C11 C20 N4 106.9(4) . .
C11 C20 H20 126.6 . .
N4 C20 H20 126.6 . .
O4 C34 O3 121.7(5) . .
O4 C34 C33 120.9(6) . .
O3 C34 C33 117.4(6) . .
N1 C3 N2 112.0(5) . .
N1 C3 H3 124.0 . .
N2 C3 H3 124.0 . .
C5 C6 C7 120.7(6) . .
C5 C6 H6 119.6 . .
C7 C6 H6 119.6 . .
C2 C1 N1 109.5(5) . .
C2 C1 H1 125.3 . .
N1 C1 H1 125.3 . .
C7 C8 C9 115.8(6) . .
C7 C8 C8 122.1(6) . 2_656
C9 C8 C8 122.1(6) . 2_656
C15 C16 C17 120.4(5) . .
C15 C16 H16 119.8 . .
C17 C16 H16 119.8 . .
C30 C23 C24 109.2(5) . .
C30 C23 C22 111.4(4) . .
C24 C23 C22 112.5(4) . .
C30 C23 C31 108.4(4) . .
C24 C23 C31 109.2(5) . .
C22 C23 C31 106.0(5) . .
N4 C13 C14 112.3(3) . .
N4 C13 H13A 109.2 . .
C14 C13 H13A 109.2 . .
N4 C13 H13B 109.2 . .
C14 C13 H13B 109.2 . .
H13A C13 H13B 107.9 . .
C14 C19 C18 120.5(5) . .
C14 C19 H19 119.8 . .
C18 C19 H19 119.8 . .
C14 C15 C16 122.4(5) . .
C14 C15 H15 118.8 . .
C16 C15 H15 118.8 . .
C33 C29 C32 109.1(5) . .
C33 C29 C30 111.6(4) . .
C32 C29 C30 107.6(4) . .
C33 C29 C28 112.6(4) . .
C32 C29 C28 107.5(5) . .
C30 C29 C28 108.2(5) . .
C21 C22 C23 114.1(4) . .
C21 C22 H22A 108.7 . .
C23 C22 H22A 108.7 . .
C21 C22 H22B 108.7 . .
C23 C22 H22B 108.7 . .
H22A C22 H22B 107.6 . .
C29 C33 C34 118.0(5) . .
C29 C33 H33A 107.8 . .
C34 C33 H33A 107.8 . .
C29 C33 H33B 107.8 . .
C34 C33 H33B 107.8 . .
H33A C33 H33B 107.1 . .
C17 C18 C19 122.5(4) . .
C17 C18 H18 118.7 . .
C19 C18 H18 118.7 . .
C10 C9 C8 122.0(6) . .
C10 C9 H9 119.0 . .
C8 C9 H9 119.0 . .
C23 C31 C27 109.3(7) . .
C23 C31 H31A 109.8 . .
C27 C31 H31A 109.8 . .
C23 C31 H31B 109.8 . .
C27 C31 H31B 109.8 . .
H31A C31 H31B 108.3 . .
C25 C24 C23 108.7(5) . .
C25 C24 H24A 109.9 . .
C23 C24 H24A 109.9 . .
C25 C24 H24B 109.9 . .
C23 C24 H24B 109.9 . .
H24A C24 H24B 108.3 . .
C25 C32 C29 110.6(7) . .
C25 C32 H32A 109.5 . .
C29 C32 H32A 109.5 . .
C25 C32 H32B 109.5 . .
C29 C32 H32B 109.5 . .
H32A C32 H32B 108.1 . .
C27 C28 C29 110.5(5) . .
C27 C28 H28A 109.6 . .
C29 C28 H28A 109.6 . .
C27 C28 H28B 109.6 . .
C29 C28 H28B 109.6 . .
H28A C28 H28B 108.1 . .
C6 C5 C10 118.1(6) . .
C6 C5 C4 121.4(6) . .
C10 C5 C4 120.5(6) . .
C1 C2 N2 107.3(5) . .
C1 C2 H2 126.4 . .
N2 C2 H2 126.4 . .
C28 C27 C26 110.2(10) . .
C28 C27 C31 108.6(5) . .
C26 C27 C31 110.6(6) . .
C28 C27 H27 107(5) . .
C26 C27 H27 103(5) . .
C31 C27 H27 117(5) . .
C25 C26 C27 107.9(6) . .
C25 C26 H26A 110.1 . .
C27 C26 H26A 110.1 . .
C25 C26 H26B 110.1 . .
C27 C26 H26B 110.1 . .
H26A C26 H26B 108.4 . .
C26 C25 C24 113.9(11) . .
C26 C25 C32 109.5(7) . .
C24 C25 C32 108.6(7) . .
C26 C25 H25 103(8) . .
C24 C25 H25 119(7) . .
C32 C25 H25 102(7) . .
N2 C4 C5 111.5(5) . .
N2 C4 H4A 109.3 . .
C5 C4 H4A 109.3 . .
N2 C4 H4B 109.3 . .
C5 C4 H4B 109.3 . .
H4A C4 H4B 108.0 . .
C8 C7 C6 122.7(6) . .
C8 C7 H7 118.7 . .
C6 C7 H7 118.7 . .
C9 C10 C5 120.6(6) . .
C9 C10 H10 119.7 . .
C5 C10 H10 119.7 . .

loop_
_geom_bond_atom_site_label_1
_geom_bond_atom_site_label_2
_geom_bond_distance
_geom_bond_site_symmetry_2
Co1 O1 1.957(3) .
Co1 O3 1.969(3) 1_455
Co1 N1 2.007(4) .
Co1 N3 2.019(3) .
O1 C21 1.279(6) .
O3 C34 1.256(7) .
O3 Co1 1.969(3) 1_655
O4 C34 1.208(7) .
O2 C21 1.239(6) .
N1 C3 1.308(6) .
N1 C1 1.370(6) .
N2 C3 1.332(6) .
N2 C2 1.339(7) .
N2 C4 1.458(7) .
N3 C12 1.319(5) .
N3 C11 1.367(6) .
N4 C12 1.331(5) .
N4 C20 1.358(6) .
N4 C13 1.465(5) .
C17 C18 1.366(7) .
C17 C16 1.397(6) .
C17 C17 1.484(8) 2_574
C12 H12 0.9300 .
C30 C23 1.512(7) .
C30 C29 1.541(6) .
C30 H30A 0.9700 .
C30 H30B 0.9700 .
C11 C20 1.339(6) .
C11 H11 0.9300 .
C21 C22 1.488(7) .
C14 C15 1.353(7) .
C14 C19 1.366(7) .
C14 C13 1.510(6) .
C20 H20 0.9300 .
C34 C33 1.510(7) .
C3 H3 0.9300 .
C6 C5 1.346(8) .
C6 C7 1.384(9) .
C6 H6 0.9300 .
C1 C2 1.333(7) .
C1 H1 0.9300 .
C8 C7 1.371(8) .
C8 C9 1.379(9) .
C8 C8 1.471(11) 2_656
C16 C15 1.383(7) .
C16 H16 0.9300 .
C23 C24 1.530(8) .
C23 C22 1.539(7) .
C23 C31 1.542(8) .
C13 H13A 0.9700 .
C13 H13B 0.9700 .
C19 C18 1.387(7) .
C19 H19 0.9300 .
C15 H15 0.9300 .
C29 C33 1.508(8) .
C29 C32 1.533(7) .
C29 C28 1.541(9) .
C22 H22A 0.9700 .
C22 H22B 0.9700 .
C33 H33A 0.9700 .
C33 H33B 0.9700 .
C18 H18 0.9300 .
C9 C10 1.376(10) .
C9 H9 0.9300 .
C31 C27 1.549(11) .
C31 H31A 0.9700 .
C31 H31B 0.9700 .
C24 C25 1.522(9) .
C24 H24A 0.9700 .
C24 H24B 0.9700 .
C32 C25 1.529(13) .
C32 H32A 0.9700 .
C32 H32B 0.9700 .
C28 C27 1.511(10) .
C28 H28A 0.9700 .
C28 H28B 0.9700 .
C5 C10 1.384(9) .
C5 C4 1.509(8) .
C2 H2 0.9300 .
C27 C26 1.533(15) .
C27 H27 1.15(10) .
C26 C25 1.476(18) .
C26 H26A 0.9700 .
C26 H26B 0.9700 .
C25 H25 0.68(8) .
C4 H4A 0.9700 .
C4 H4B 0.9700 .
C7 H7 0.9300 .
C10 H10 0.9300 .
